data_4339129
loop_
_publ_author_name
'Fedin, Matvey'
'Veber, Sergey'
'Gromov, Igor'
'Maryunina, Ksenia'
'Fokin, Sergey'
'Romanenko, Galina'
'Sagdeev, Renad'
'Ovcharenko, Victor'
'Bagryanskaya, Elena'

_publ_section_title
;
 Thermally induced spin transitions in nitroxide-copper(II)-nitroxide spin
 triads studied by EPR.
;
_journal_issue 26
_journal_name_full 'Inorganic chemistry'
_journal_page_first 11405
_journal_page_last 11415
_journal_paper_doi 10.1021/ic7014385
_journal_volume 46
_journal_year 2007
_chemical_formula_sum 'C22 H21 Cu F12 N4 O6'
_chemical_formula_weight 728.97
_chemical_name_systematic
; 
 ? 
;
_space_group_IT_number 15
_symmetry_cell_setting monoclinic
_symmetry_space_group_name_Hall '-C 2yc'
_symmetry_space_group_name_H-M 'C 1 2/c 1'
_atom_sites_solution_hydrogens geom
_atom_sites_solution_primary direct
_atom_sites_solution_secondary difmap
_audit_creation_method SHELXL-97
_cell_angle_alpha 90.00
_cell_angle_beta 121.62(3)
_cell_angle_gamma 90.00
_cell_formula_units_Z 8
_cell_length_a 29.567(6)
_cell_length_b 9.4910(19)
_cell_length_c 24.460(5)
_cell_measurement_reflns_used 5317
_cell_measurement_temperature 215(2)
_cell_measurement_theta_max 26.83
_cell_measurement_theta_min 2.31
_cell_volume 5845(3)
_computing_cell_refinement 'Bruker SMART'
_computing_data_collection 'Bruker SMART'
_computing_data_reduction 'Bruker SAINT'
_computing_molecular_graphics 'Bruker SHELXTL'
_computing_publication_material 'Bruker SHELXTL'
_computing_structure_refinement 'SHELXL-97 (Sheldrick, 1997)'
_computing_structure_solution 'SHELXS-97 (Sheldrick, 1990)'
_diffrn_ambient_temperature 215(2)
_diffrn_measured_fraction_theta_full 0.943
_diffrn_measured_fraction_theta_max 0.943
_diffrn_measurement_device_type 'CCD area detector'
_diffrn_measurement_method 'phi and omega scans'
_diffrn_radiation_monochromator graphite
_diffrn_radiation_source 'fine-focus sealed tube'
_diffrn_radiation_type MoK\a
_diffrn_radiation_wavelength 0.71073
_diffrn_reflns_av_R_equivalents 0.0292
_diffrn_reflns_av_sigmaI/netI 0.0348
_diffrn_reflns_limit_h_max 37
_diffrn_reflns_limit_h_min -30
_diffrn_reflns_limit_k_max 12
_diffrn_reflns_limit_k_min -12
_diffrn_reflns_limit_l_max 21
_diffrn_reflns_limit_l_min -32
_diffrn_reflns_number 17156
_diffrn_reflns_theta_full 28.30
_diffrn_reflns_theta_max 28.30
_diffrn_reflns_theta_min 1.77
_exptl_absorpt_coefficient_mu 0.867
_exptl_absorpt_correction_type none
_exptl_crystal_density_diffrn 1.657
_exptl_crystal_density_meas 0
_exptl_crystal_density_method 'not measured'
_exptl_crystal_F_000 2928
_refine_diff_density_max 0.419
_refine_diff_density_min -0.270
_refine_diff_density_rms 0.072
_refine_ls_extinction_coef 0.00000(13)
_refine_ls_extinction_expression Fc^*^=kFc[1+0.001xFc^2^\l^3^/sin(2\q)]^-1/4^
_refine_ls_extinction_method SHELXL
_refine_ls_goodness_of_fit_ref 1.031
_refine_ls_hydrogen_treatment mixed
_refine_ls_matrix_type full
_refine_ls_number_parameters 572
_refine_ls_number_reflns 6870
_refine_ls_number_restraints 0
_refine_ls_restrained_S_all 1.031
_refine_ls_R_factor_all 0.0504
_refine_ls_R_factor_gt 0.0420
_refine_ls_shift/su_max 12.922
_refine_ls_shift/su_mean 0.024
_refine_ls_structure_factor_coef Fsqd
_refine_ls_weighting_details 'calc w=1/[\s^2^(Fo^2^)+(0.0703P)^2^+1.5585P] where P=(Fo^2^+2Fc^2^)/3'
_refine_ls_weighting_scheme calc
_refine_ls_wR_factor_gt 0.1082
_refine_ls_wR_factor_ref 0.1144
_reflns_number_gt 5706
_reflns_number_total 6870
_reflns_threshold_expression >2sigma(I)
_cod_data_source_file ic7014385-file002.cif
_cod_data_source_block et215a
_cod_depositor_comments
;
The following automatic conversions were performed:

'_symmetry_cell_setting' value 'Monoclinic' changed to 'monoclinic'
according to
/usr/data/users/saulius/automatic-downloads/retrospective/ACS/lib/dictionaries/cif_core.dic
dictionary named 'cif_core.dic' version 2.4.2 from 2011-04-26.

Automatic conversion script
Id: cif_fix_values 2281 2013-09-26 08:29:07Z andrius 
;
_cod_original_cell_volume 5845(2)
_cod_original_sg_symbol_H-M C2/c
_cod_database_code 4339129

loop_
_symmetry_equiv_pos_as_xyz
'x, y, z'
'-x, y, -z+1/2'
'x+1/2, y+1/2, z'
'-x+1/2, y+1/2, -z+1/2'
'-x, -y, -z'
'x, -y, z-1/2'
'-x+1/2, -y+1/2, -z'
'x+1/2, -y+1/2, z-1/2'

loop_
_atom_site_label
_atom_site_type_symbol
_atom_site_fract_x
_atom_site_fract_y
_atom_site_fract_z
_atom_site_U_iso_or_equiv
_atom_site_adp_type
_atom_site_occupancy
_atom_site_symmetry_multiplicity
_atom_site_calc_flag
_atom_site_refinement_flags
Cu1 Cu 0.2500 0.7500 0.0000 0.03146(10) Uani 1 2 d S
O1 O 0.31376(6) 0.83316(15) 0.09362(7) 0.0495(3) Uani 1 1 d .
C1 C 0.36765(13) 1.0050(3) 0.16832(13) 0.0750(8) Uani 1 1 d .
F1 F 0.3960(3) 0.9087(7) 0.2059(2) 0.103(2) Uani 0.50 1 d P
F2 F 0.3365(3) 1.0418(8) 0.1920(3) 0.105(2) Uani 0.50 1 d P
F3 F 0.3945(4) 1.1114(11) 0.1747(4) 0.139(5) Uani 0.50 1 d P
F1A F 0.3571(6) 0.9645(17) 0.2062(4) 0.226(8) Uani 0.50 1 d P
F2A F 0.3789(4) 1.1362(8) 0.1753(5) 0.110(3) Uani 0.50 1 d P
F3A F 0.4171(3) 0.9542(14) 0.1870(5) 0.178(4) Uani 0.50 1 d P
C2 C 0.33027(8) 0.9548(2) 0.09895(10) 0.0464(4) Uani 1 1 d .
C3 C 0.31869(9) 1.0521(2) 0.05044(10) 0.0501(5) Uani 1 1 d .
H3A H 0.3321(9) 1.143(3) 0.0592(11) 0.048(6) Uiso 1 1 d .
C4 C 0.28487(8) 1.0252(2) -0.01386(10) 0.0429(4) Uani 1 1 d .
C5 C 0.27503(13) 1.1461(3) -0.05994(12) 0.0626(6) Uani 1 1 d .
F4 F 0.2212(3) 1.1561(8) -0.1064(3) 0.0599(12) Uani 0.50 1 d P
F5 F 0.2828(3) 1.2750(7) -0.0327(4) 0.0588(13) Uani 0.50 1 d P
F6 F 0.3077(5) 1.1440(10) -0.0778(6) 0.185(6) Uani 0.50 1 d P
F4A F 0.2312(5) 1.1536(12) -0.1040(5) 0.153(5) Uani 0.50 1 d P
F5A F 0.2930(4) 1.2621(9) -0.0331(5) 0.139(4) Uani 0.50 1 d P
F6A F 0.2987(3) 1.1146(9) -0.0937(3) 0.095(2) Uani 0.50 1 d P
O2 O 0.26002(5) 0.91495(13) -0.04165(6) 0.0401(3) Uani 1 1 d .
Cu2 Cu 0.0000 1.0000 0.0000 0.03924(11) Uani 1 2 d S
O3 O 0.00010(6) 0.90700(17) 0.07409(7) 0.0547(4) Uani 1 1 d .
C6 C 0.00102(13) 0.7342(4) 0.14137(16) 0.0812(9) Uani 1 1 d .
F7 F 0.0182(5) 0.8339(11) 0.1897(5) 0.094(2) Uani 0.50 1 d P
F8 F 0.0194(7) 0.599(2) 0.1566(7) 0.165(6) Uani 0.50 1 d P
F9 F -0.0524(6) 0.741(2) 0.1145(11) 0.099(4) Uani 0.50 1 d P
F7A F 0.0211(6) 0.8018(16) 0.1908(5) 0.149(5) Uani 0.50 1 d P
F8A F 0.0208(4) 0.6149(12) 0.1712(5) 0.0899(18) Uani 0.50 1 d P
F9A F -0.0477(7) 0.702(2) 0.1150(11) 0.112(5) Uani 0.50 1 d P
C7 C 0.01430(9) 0.7842(3) 0.09214(11) 0.0572(6) Uani 1 1 d .
C8 C 0.03874(11) 0.6922(3) 0.07191(15) 0.0664(7) Uani 1 1 d .
H8A H 0.0512(13) 0.615(4) 0.0907(17) 0.094(11) Uiso 1 1 d .
C9 C 0.04911(9) 0.7272(2) 0.02464(13) 0.0570(6) Uani 1 1 d .
C10 C 0.07399(16) 0.6177(3) 0.0025(3) 0.0983(13) Uani 1 1 d .
F10 F 0.0767(5) 0.4902(11) 0.0246(5) 0.089(3) Uani 0.50 1 d P
F11 F 0.1134(2) 0.6561(5) 0.0025(3) 0.0827(18) Uani 0.50 1 d P
F12 F 0.03632(17) 0.5958(5) -0.0660(2) 0.0852(13) Uani 0.50 1 d P
F10A F 0.1336(2) 0.6254(6) 0.0618(6) 0.193(4) Uani 0.50 1 d P
F11A F 0.0823(7) 0.6463(11) -0.0359(7) 0.256(9) Uani 0.50 1 d P
F12A F 0.0692(5) 0.4932(10) 0.0152(6) 0.109(4) Uani 0.50 1 d P
O4 O 0.03950(5) 0.84025(15) -0.00537(7) 0.0499(3) Uani 1 1 d .
O01 O 0.07394(6) 1.13009(16) 0.05741(7) 0.0488(3) Uani 1 1 d .
N1 N 0.11517(7) 1.09357(18) 0.11210(8) 0.0445(4) Uani 1 1 d .
C01 C 0.12628(9) 1.1558(2) 0.17429(10) 0.0489(5) Uani 1 1 d .
C011 C 0.14641(13) 1.3052(3) 0.17609(14) 0.0610(6) Uani 1 1 d .
H01A H 0.1185(12) 1.346(3) 0.1419(15) 0.072(8) Uiso 1 1 d .
H01B H 0.1800(11) 1.310(3) 0.1740(13) 0.064(7) Uiso 1 1 d .
H01C H 0.1504(10) 1.349(3) 0.2110(14) 0.063(7) Uiso 1 1 d .
C012 C 0.07619(12) 1.1592(4) 0.17692(14) 0.0652(7) Uani 1 1 d .
H01D H 0.0506(16) 1.229(4) 0.145(2) 0.105(12) Uiso 1 1 d .
H01E H 0.0849(11) 1.195(3) 0.2179(15) 0.073(8) Uiso 1 1 d .
H01F H 0.0618(11) 1.078(3) 0.1728(14) 0.065(8) Uiso 1 1 d .
C02 C 0.17005(9) 1.0546(2) 0.22202(9) 0.0500(5) Uani 1 1 d .
C021 C 0.14900(12) 0.9220(3) 0.23650(12) 0.0658(7) Uani 1 1 d .
H02A H 0.1769 0.8515 0.2556 0.073(8) Uiso 1 1 calc R
H02B H 0.1191 0.8854 0.1970 0.060(7) Uiso 1 1 calc R
H02C H 0.1376 0.9447 0.2661 0.084(9) Uiso 1 1 calc R
C022 C 0.21359(11) 1.1219(3) 0.28402(11) 0.0666(7) Uani 1 1 d .
H02D H 0.2393 1.0506 0.3108 0.076(8) Uiso 1 1 calc R
H02E H 0.1981 1.1631 0.3068 0.092(10) Uiso 1 1 calc R
H02F H 0.2312 1.1947 0.2740 0.061(7) Uiso 1 1 calc R
N2 N 0.19247(7) 1.00721(18) 0.18253(8) 0.0486(4) Uani 1 1 d .
O02 O 0.23673(7) 0.9451(2) 0.20627(8) 0.0657(4) Uani 1 1 d .
C03 C 0.15658(8) 1.0221(2) 0.11908(9) 0.0416(4) Uani 1 1 d .
C04 C 0.16311(8) 0.9731(2) 0.06811(9) 0.0394(4) Uani 1 1 d .
C05 C 0.20334(8) 0.8881(2) 0.07216(9) 0.0415(4) Uani 1 1 d .
H05A H 0.2312 0.8492 0.1105 0.052(6) Uiso 1 1 calc R
N3 N 0.19711(6) 0.86943(17) 0.01500(7) 0.0405(3) Uani 1 1 d .
N4 N 0.15250(6) 0.94370(18) -0.02683(7) 0.0412(3) Uani 1 1 d .
C041 C 0.13217(10) 0.9527(3) -0.09575(10) 0.0529(5) Uani 1 1 d .
H04A H 0.1581(10) 0.911(3) -0.1023(12) 0.053(6) Uiso 1 1 d .
H04B H 0.1283(10) 1.046(3) -0.1082(13) 0.061(7) Uiso 1 1 d .
C042 C 0.07886(11) 0.8837(5) -0.13520(13) 0.0860(10) Uani 1 1 d .
H04C H 0.0668 0.8914 -0.1804 0.124(13) Uiso 1 1 calc R
H04D H 0.0536 0.9299 -0.1273 0.098(11) Uiso 1 1 calc R
H04E H 0.0817 0.7850 -0.1235 0.126(17) Uiso 1 1 calc R
C06 C 0.13139(9) 1.0055(2) 0.00362(10) 0.0426(4) Uani 1 1 d .
H06A H 0.1029(9) 1.061(2) -0.0163(11) 0.046(6) Uiso 1 1 d .

loop_
_atom_site_aniso_label
_atom_site_aniso_U_11
_atom_site_aniso_U_22
_atom_site_aniso_U_33
_atom_site_aniso_U_23
_atom_site_aniso_U_13
_atom_site_aniso_U_12
Cu1 0.03727(17) 0.02844(16) 0.03376(17) -0.00162(10) 0.02214(13) -0.00242(11)
O1 0.0561(8) 0.0431(8) 0.0579(9) 0.0078(6) 0.0357(7) 0.0028(6)
C1 0.0821(19) 0.084(2) 0.0464(14) 0.0042(13) 0.0251(13) -0.0159(15)
F1 0.096(4) 0.122(4) 0.054(3) 0.035(2) 0.013(3) 0.017(4)
F2 0.120(4) 0.143(6) 0.062(3) -0.027(3) 0.055(3) 0.003(4)
F3 0.148(7) 0.196(11) 0.045(3) -0.012(5) 0.032(4) -0.130(8)
F1A 0.316(19) 0.311(17) 0.066(5) -0.044(8) 0.111(10) -0.219(13)
F2A 0.151(7) 0.071(3) 0.061(3) -0.028(3) 0.023(3) -0.012(4)
F3A 0.089(5) 0.215(10) 0.120(6) -0.063(6) -0.022(4) 0.038(5)
C2 0.0468(10) 0.0486(11) 0.0468(11) -0.0001(9) 0.0266(9) -0.0041(9)
C3 0.0636(13) 0.0426(11) 0.0450(11) -0.0052(9) 0.0291(10) -0.0153(10)
C4 0.0530(11) 0.0369(9) 0.0485(11) -0.0027(8) 0.0333(9) -0.0052(8)
C5 0.0936(19) 0.0508(13) 0.0485(13) 0.0002(10) 0.0407(14) -0.0146(13)
F4 0.069(2) 0.048(3) 0.052(3) 0.007(2) 0.024(2) -0.0014(17)
F5 0.092(3) 0.0300(19) 0.074(3) 0.0058(17) 0.057(3) 0.0048(18)
F6 0.356(14) 0.101(4) 0.287(12) 0.111(6) 0.300(12) 0.121(7)
F4A 0.178(9) 0.080(5) 0.090(5) 0.038(4) -0.006(5) -0.007(5)
F5A 0.223(9) 0.070(5) 0.071(4) 0.000(3) 0.041(5) -0.082(5)
F6A 0.109(3) 0.140(6) 0.067(2) 0.022(3) 0.068(2) -0.011(4)
O2 0.0475(7) 0.0365(7) 0.0425(7) -0.0046(5) 0.0279(6) -0.0052(5)
Cu2 0.03598(17) 0.0433(2) 0.03324(18) 0.00391(12) 0.01455(14) 0.00044(12)
O3 0.0482(8) 0.0607(10) 0.0453(8) -0.0023(7) 0.0176(7) -0.0046(7)
C6 0.0757(19) 0.093(2) 0.0674(19) 0.0189(16) 0.0323(16) -0.0089(16)
F7 0.148(6) 0.087(3) 0.086(5) -0.013(3) 0.088(5) -0.033(3)
F8 0.254(12) 0.162(10) 0.147(10) 0.078(8) 0.152(9) 0.041(8)
F9 0.062(3) 0.132(9) 0.117(7) 0.050(6) 0.055(4) 0.001(4)
F7A 0.145(7) 0.224(14) 0.054(4) -0.015(6) 0.037(4) -0.050(8)
F8A 0.116(4) 0.092(4) 0.068(3) 0.036(3) 0.052(3) 0.009(3)
F9A 0.100(8) 0.149(13) 0.096(7) 0.011(7) 0.057(6) -0.034(8)
C7 0.0425(11) 0.0684(15) 0.0455(12) 0.0062(10) 0.0125(9) -0.0113(10)
C8 0.0593(14) 0.0533(14) 0.0810(18) 0.0196(13) 0.0328(13) 0.0015(11)
C9 0.0452(11) 0.0437(11) 0.0783(16) 0.0017(11) 0.0299(11) -0.0053(8)
C10 0.119(3) 0.0426(15) 0.177(4) 0.0091(19) 0.108(3) 0.0054(16)
F10 0.115(6) 0.053(4) 0.100(4) 0.031(3) 0.057(4) 0.027(4)
F11 0.077(3) 0.045(2) 0.158(5) -0.019(3) 0.084(3) -0.013(2)
F12 0.099(3) 0.070(2) 0.071(2) -0.0265(18) 0.034(2) -0.003(2)
F10A 0.082(3) 0.084(4) 0.402(13) -0.041(6) 0.118(6) 0.002(3)
F11A 0.49(2) 0.163(10) 0.34(2) 0.127(11) 0.37(2) 0.184(13)
F12A 0.095(5) 0.047(5) 0.194(9) -0.029(4) 0.082(5) -0.020(3)
O4 0.0454(7) 0.0448(8) 0.0591(9) 0.0006(6) 0.0271(7) -0.0030(6)
O01 0.0520(8) 0.0541(8) 0.0377(7) 0.0041(6) 0.0217(6) 0.0042(6)
N1 0.0532(9) 0.0485(9) 0.0332(8) -0.0004(7) 0.0237(7) 0.0000(7)
C01 0.0630(12) 0.0522(12) 0.0376(10) -0.0069(8) 0.0306(9) -0.0044(9)
C011 0.0845(19) 0.0499(13) 0.0541(14) -0.0067(11) 0.0402(14) -0.0029(12)
C012 0.0741(17) 0.0777(19) 0.0578(15) -0.0119(13) 0.0442(14) -0.0037(15)
C02 0.0635(12) 0.0542(12) 0.0332(9) -0.0043(8) 0.0261(9) -0.0078(10)
C021 0.0871(18) 0.0645(15) 0.0479(13) 0.0033(11) 0.0369(13) -0.0117(13)
C022 0.0785(16) 0.0754(17) 0.0381(11) -0.0114(11) 0.0252(12) -0.0148(14)
N2 0.0563(10) 0.0513(10) 0.0338(8) -0.0005(7) 0.0205(8) 0.0001(8)
O02 0.0603(10) 0.0814(12) 0.0413(8) 0.0032(8) 0.0168(7) 0.0156(9)
C03 0.0492(10) 0.0427(10) 0.0318(9) 0.0000(7) 0.0206(8) -0.0023(8)
C04 0.0441(9) 0.0416(10) 0.0319(9) -0.0013(7) 0.0195(8) -0.0067(7)
C05 0.0444(10) 0.0451(10) 0.0358(9) 0.0012(7) 0.0214(8) -0.0025(8)
N3 0.0434(8) 0.0447(9) 0.0338(8) 0.0006(6) 0.0204(7) -0.0030(7)
N4 0.0451(8) 0.0464(9) 0.0322(8) -0.0003(6) 0.0204(7) -0.0040(7)
C041 0.0577(13) 0.0690(15) 0.0323(10) 0.0057(9) 0.0238(9) 0.0069(11)
C042 0.0604(16) 0.143(4) 0.0430(14) -0.0203(16) 0.0191(12) -0.0021(17)
C06 0.0454(10) 0.0454(11) 0.0359(9) 0.0011(8) 0.0205(8) -0.0032(8)

loop_
_atom_type_symbol
_atom_type_description
_atom_type_scat_dispersion_real
_atom_type_scat_dispersion_imag
_atom_type_scat_source
C C 0.0033 0.0016 'International Tables Vol C Tables 4.2.6.8 and 6.1.1.4'
H H 0.0000 0.0000 'International Tables Vol C Tables 4.2.6.8 and 6.1.1.4'
N N 0.0061 0.0033 'International Tables Vol C Tables 4.2.6.8 and 6.1.1.4'
O O 0.0106 0.0060 'International Tables Vol C Tables 4.2.6.8 and 6.1.1.4'
F F 0.0171 0.0103 'International Tables Vol C Tables 4.2.6.8 and 6.1.1.4'
Cu Cu 0.3201 1.2651 'International Tables Vol C Tables 4.2.6.8 and 6.1.1.4'

loop_
_geom_angle_atom_site_label_1
_geom_angle_atom_site_label_2
_geom_angle_atom_site_label_3
_geom_angle
_geom_angle_site_symmetry_1
_geom_angle_site_symmetry_3
O2 Cu1 O2 180.0 7_565 .
O2 Cu1 N3 90.63(6) 7_565 .
O2 Cu1 N3 89.37(6) . .
O2 Cu1 N3 89.37(6) 7_565 7_565
O2 Cu1 N3 90.63(6) . 7_565
N3 Cu1 N3 180.00(5) . 7_565
O2 Cu1 O1 91.48(5) 7_565 .
O2 Cu1 O1 88.52(5) . .
N3 Cu1 O1 86.30(6) . .
N3 Cu1 O1 93.70(6) 7_565 .
O2 Cu1 O1 88.52(5) 7_565 7_565
O2 Cu1 O1 91.47(5) . 7_565
N3 Cu1 O1 93.70(6) . 7_565
N3 Cu1 O1 86.30(6) 7_565 7_565
O1 Cu1 O1 179.996(1) . 7_565
C2 O1 Cu1 121.24(13) . .
F1A C1 F3 125.3(6) . .
F1A C1 F1 62.6(8) . .
F3 C1 F1 111.3(7) . .
F1A C1 F2A 111.6(8) . .
F3 C1 F2A 24.1(8) . .
F1 C1 F2A 125.9(6) . .
F1A C1 F2 40.5(10) . .
F3 C1 F2 105.6(7) . .
F1 C1 F2 102.4(5) . .
F2A C1 F2 83.1(6) . .
F1A C1 F3A 107.3(9) . .
F3 C1 F3A 75.2(7) . .
F1 C1 F3A 46.7(5) . .
F2A C1 F3A 98.2(7) . .
F2 C1 F3A 142.0(6) . .
F1A C1 C2 115.5(5) . .
F3 C1 C2 115.6(4) . .
F1 C1 C2 113.6(4) . .
F2A C1 C2 115.9(5) . .
F2 C1 C2 107.0(4) . .
F3A C1 C2 106.4(4) . .
F3A F1 C1 72.5(6) . .
F3A F1 F1A 125.6(9) . .
C1 F1 F1A 56.0(5) . .
F1A F2 C1 58.9(7) . .
F1A F2 F2A 94.8(10) . .
C1 F2 F2A 46.3(4) . .
F2A F3 C1 81.5(14) . .
F2A F3 F3A 134.3(17) . .
C1 F3 F3A 56.1(5) . .
F2 F1A C1 80.6(9) . .
F2 F1A F1 140.6(10) . .
C1 F1A F1 61.4(6) . .
F3 F2A C1 74.4(14) . .
F3 F2A F2 121.7(17) . .
C1 F2A F2 50.7(4) . .
F1 F3A C1 60.8(6) . .
F1 F3A F3 100.5(8) . .
C1 F3A F3 48.8(4) . .
O1 C2 C3 128.4(2) . .
O1 C2 C1 115.02(19) . .
C3 C2 C1 116.5(2) . .
C4 C3 C2 123.8(2) . .
O2 C4 C3 130.0(2) . .
O2 C4 C5 113.36(19) . .
C3 C4 C5 116.60(19) . .
F4A C5 F6 111.3(9) . .
F4A C5 F5A 112.9(8) . .
F6 C5 F5A 90.2(8) . .
F4A C5 F5 102.5(7) . .
F6 C5 F5 102.9(6) . .
F5A C5 F5 13.9(7) . .
F4A C5 F6A 97.3(7) . .
F6 C5 F6A 18.5(8) . .
F5A C5 F6A 107.3(6) . .
F5 C5 F6A 119.1(5) . .
F4A C5 F4 7.2(8) . .
F6 C5 F4 118.5(6) . .
F5A C5 F4 111.1(6) . .
F5 C5 F4 99.6(5) . .
F6A C5 F4 104.5(4) . .
F4A C5 C4 114.5(6) . .
F6 C5 C4 111.3(4) . .
F5A C5 C4 114.3(5) . .
F5 C5 C4 113.5(4) . .
F6A C5 C4 108.8(4) . .
F4 C5 C4 110.4(3) . .
C5 F6 F5A 44.8(4) . .
C5 F5A F6 45.0(5) . .
C4 O2 Cu1 125.86(13) . .
O4 Cu2 O4 180.0 5_575 .
O4 Cu2 O3 89.92(7) 5_575 .
O4 Cu2 O3 90.09(7) . .
O4 Cu2 O3 90.08(7) 5_575 5_575
O4 Cu2 O3 89.91(7) . 5_575
O3 Cu2 O3 180.0 . 5_575
O4 Cu2 O01 92.77(6) 5_575 5_575
O4 Cu2 O01 87.23(6) . 5_575
O3 Cu2 O01 82.16(6) . 5_575
O3 Cu2 O01 97.84(6) 5_575 5_575
O4 Cu2 O01 87.24(6) 5_575 .
O4 Cu2 O01 92.76(6) . .
O3 Cu2 O01 97.84(6) . .
O3 Cu2 O01 82.16(6) 5_575 .
O01 Cu2 O01 180.0 5_575 .
C7 O3 Cu2 124.97(17) . .
F7A C6 F9A 117.6(13) . .
F7A C6 F8A 93.4(9) . .
F9A C6 F8A 97.7(10) . .
F7A C6 F9 107.0(13) . .
F9A C6 F9 17(2) . .
F8A C6 F9 112.2(10) . .
F7A C6 F8 107.9(10) . .
F9A C6 F8 95.8(13) . .
F8A C6 F8 15.7(11) . .
F9 C6 F8 112.0(12) . .
F7A C6 F7 11.6(12) . .
F9A C6 F7 114.0(13) . .
F8A C6 F7 105.0(7) . .
F9 C6 F7 101.1(12) . .
F8 C6 F7 119.5(8) . .
F7A C6 C7 115.4(6) . .
F9A C6 C7 111.5(10) . .
F8A C6 C7 119.0(6) . .
F9 C6 C7 108.5(9) . .
F8 C6 C7 106.1(7) . .
F7 C6 C7 109.3(4) . .
O3 C7 C8 127.6(2) . .
O3 C7 C6 113.2(3) . .
C8 C7 C6 119.1(3) . .
C7 C8 C9 122.4(2) . .
O4 C9 C8 128.1(2) . .
O4 C9 C10 112.3(3) . .
C8 C9 C10 119.5(3) . .
F11A C10 F11 45.7(9) . .
F11A C10 F12A 122.7(10) . .
F11 C10 F12A 121.0(7) . .
F11A C10 F10 125.1(8) . .
F11 C10 F10 115.0(7) . .
F12A C10 F10 9.6(10) . .
F11A C10 F12 56.2(10) . .
F11 C10 F12 101.4(5) . .
F12A C10 F12 91.9(7) . .
F10 C10 F12 100.7(6) . .
F11A C10 C9 119.4(5) . .
F11 C10 C9 115.7(3) . .
F12A C10 C9 114.6(7) . .
F10 C10 C9 114.8(7) . .
F12 C10 C9 106.5(3) . .
F11A C10 F10A 97.4(10) . .
F11 C10 F10A 52.1(4) . .
F12A C10 F10A 91.8(7) . .
F10 C10 F10A 82.3(6) . .
F12 C10 F10A 150.0(5) . .
C9 C10 F10A 98.9(4) . .
F11A F11 C10 61.5(7) . .
F11A F11 F10A 140.0(10) . .
C10 F11 F10A 79.2(5) . .
F11A F12 C10 48.1(5) . .
F11 F10A C10 48.7(4) . .
F11 F11A C10 72.8(10) . .
F11 F11A F12 147.2(13) . .
C10 F11A F12 75.7(9) . .
C9 O4 Cu2 125.92(16) . .
N1 O01 Cu2 125.24(12) . .
O01 N1 C03 124.90(16) . .
O01 N1 C01 121.90(17) . .
C03 N1 C01 111.93(16) . .
N1 C01 C012 110.62(19) . .
N1 C01 C011 105.63(17) . .
C012 C01 C011 110.7(2) . .
N1 C01 C02 100.01(16) . .
C012 C01 C02 115.6(2) . .
C011 C01 C02 113.3(2) . .
N2 C02 C022 109.82(19) . .
N2 C02 C021 105.91(19) . .
C022 C02 C021 110.47(19) . .
N2 C02 C01 100.25(15) . .
C022 C02 C01 115.4(2) . .
C021 C02 C01 114.0(2) . .
O02 N2 C03 125.16(18) . .
O02 N2 C02 123.00(17) . .
C03 N2 C02 111.25(18) . .
N1 C03 N2 108.43(17) . .
N1 C03 C04 125.99(18) . .
N2 C03 C04 125.55(19) . .
C06 C04 C05 104.63(17) . .
C06 C04 C03 126.82(19) . .
C05 C04 C03 128.50(18) . .
N3 C05 C04 111.14(17) . .
C05 N3 N4 105.48(16) . .
C05 N3 Cu1 123.34(14) . .
N4 N3 Cu1 131.17(12) . .
C06 N4 N3 111.09(16) . .
C06 N4 C041 125.97(18) . .
N3 N4 C041 122.94(17) . .
N4 C041 C042 111.9(2) . .
N4 C06 C04 107.66(19) . .

loop_
_geom_bond_atom_site_label_1
_geom_bond_atom_site_label_2
_geom_bond_distance
_geom_bond_site_symmetry_2
Cu1 O2 1.9729(13) 7_565
Cu1 O2 1.9730(13) .
Cu1 N3 2.1133(17) .
Cu1 N3 2.1134(17) 7_565
Cu1 O1 2.2122(18) .
Cu1 O1 2.2122(18) 7_565
O1 C2 1.233(3) .
C1 F1A 1.185(7) .
C1 F3 1.243(7) .
C1 F1 1.256(6) .
C1 F2A 1.277(8) .
C1 F2 1.366(7) .
C1 F3A 1.372(8) .
C1 C2 1.537(3) .
F1 F3A 1.046(12) .
F1 F1A 1.269(16) .
F2 F1A 0.90(2) .
F2 F2A 1.754(12) .
F3 F2A 0.528(18) .
F3 F3A 1.598(13) .
C2 C3 1.397(3) .
C3 C4 1.375(3) .
C4 O2 1.254(2) .
C4 C5 1.526(3) .
C5 F4A 1.176(12) .
C5 F6 1.253(10) .
C5 F5A 1.249(8) .
C5 F5 1.354(7) .
C5 F6A 1.367(8) .
C5 F4 1.391(8) .
F6 F5A 1.771(13) .
Cu2 O4 1.9598(15) 5_575
Cu2 O4 1.9599(15) .
Cu2 O3 2.0143(17) .
Cu2 O3 2.0144(17) 5_575
Cu2 O01 2.2488(16) 5_575
Cu2 O01 2.2488(16) .
O3 C7 1.239(3) .
C6 F7A 1.215(12) .
C6 F9A 1.268(18) .
C6 F8A 1.307(12) .
C6 F9 1.357(16) .
C6 F8 1.363(18) .
C6 F7 1.387(11) .
C6 C7 1.525(4) .
C7 C8 1.380(4) .
C8 C9 1.383(4) .
C9 O4 1.246(3) .
C9 C10 1.527(4) .
C10 F11A 1.121(9) .
C10 F11 1.219(6) .
C10 F12A 1.249(10) .
C10 F10 1.310(9) .
C10 F12 1.460(7) .
C10 F10A 1.592(10) .
F11 F11A 0.912(18) .
F11 F10A 1.279(12) .
F12 F11A 1.252(18) .
O01 N1 1.298(2) .
N1 C03 1.330(3) .
N1 C01 1.499(2) .
C01 C012 1.516(3) .
C01 C011 1.530(3) .
C01 C02 1.541(3) .
C02 N2 1.499(3) .
C02 C022 1.522(3) .
C02 C021 1.526(3) .
N2 O02 1.265(2) .
N2 C03 1.352(3) .
C03 C04 1.435(3) .
C04 C06 1.382(3) .
C04 C05 1.397(3) .
C05 N3 1.323(2) .
N3 N4 1.367(2) .
N4 C06 1.333(3) .
N4 C041 1.466(3) .
C041 C042 1.500(4) .
